data_7039536
loop_
_publ_author_name
'Badetti, Elena'
'Romano, Francesco'
'Marchi\`o, Luciano'
'Ta\,skesenlio\(glu, Sara'
'Da\,stan, Arif'
'Zonta, Cristiano'
'Licini, Giulia'

_publ_section_title
;
 Effective bromo and chloro peroxidation catalysed by tungsten(vi) amino
 triphenolate complexes.
;
_journal_issue 37
_journal_name_full 'Dalton transactions (Cambridge, England : 2003)'
_journal_page_first 14603
_journal_page_last 14608
_journal_paper_doi 10.1039/c6dt01780k
_journal_volume 45
_journal_year 2016
_chemical_formula_moiety 'C47 H70 N2 O5 W'
_chemical_formula_sum 'C47 H70 N2 O5 W'
_chemical_formula_weight 926.90
_space_group_crystal_system orthorhombic
_space_group_IT_number 19
_space_group_name_Hall 'P 2ac 2ab'
_space_group_name_H-M_alt 'P 21 21 21'
_symmetry_space_group_name_Hall 'P 2ac 2ab'
_symmetry_space_group_name_H-M 'P 21 21 21'
_atom_sites_solution_hydrogens geom
_audit_creation_method SHELXL-2014/7
_audit_update_record
;
2016-06-07 deposited with the CCDC.
2016-06-14 downloaded from the CCDC.
;
_cell_angle_alpha 90
_cell_angle_beta 90
_cell_angle_gamma 90
_cell_formula_units_Z 4
_cell_length_a 15.152(2)
_cell_length_b 15.861(2)
_cell_length_c 19.966(2)
_cell_measurement_reflns_used 44585
_cell_measurement_temperature 200(2)
_cell_measurement_theta_max 26.58
_cell_measurement_theta_min 1.64
_cell_volume 4798.3(10)
_computing_cell_refinement Saint
_computing_data_collection Smart
_computing_data_reduction Saint
_computing_structure_refinement 'SHELXL-2014/7 (Sheldrick, 2014)'
_computing_structure_solution Sir2004
_diffrn_ambient_temperature 200(2)
_diffrn_measured_fraction_theta_full 0.999
_diffrn_measured_fraction_theta_max 0.993
_diffrn_measurement_device_type 'Bruker Smart APEXII CCD'
_diffrn_measurement_method 'theta & omega scan'
_diffrn_radiation_type MoK\a
_diffrn_radiation_wavelength 0.71073
_diffrn_reflns_av_R_equivalents 0.0682
_diffrn_reflns_av_unetI/netI 0.0516
_diffrn_reflns_Laue_measured_fraction_full 0.999
_diffrn_reflns_Laue_measured_fraction_max 0.993
_diffrn_reflns_limit_h_max 19
_diffrn_reflns_limit_h_min -18
_diffrn_reflns_limit_k_max 19
_diffrn_reflns_limit_k_min -19
_diffrn_reflns_limit_l_max 25
_diffrn_reflns_limit_l_min -25
_diffrn_reflns_number 57103
_diffrn_reflns_point_group_measured_fraction_full 0.999
_diffrn_reflns_point_group_measured_fraction_max 0.992
_diffrn_reflns_theta_full 25.242
_diffrn_reflns_theta_max 26.577
_diffrn_reflns_theta_min 1.640
_diffrn_source 'sealed tube'
_exptl_absorpt_coefficient_mu 2.450
_exptl_absorpt_correction_T_max 1.000
_exptl_absorpt_correction_T_min 0.699
_exptl_absorpt_correction_type multi-scan
_exptl_absorpt_process_details
;
SADABS-2007/4 - Bruker AXS area detector scaling and absorption correction
;
_exptl_crystal_colour yellow
_exptl_crystal_density_diffrn 1.283
_exptl_crystal_description plate
_exptl_crystal_F_000 1920
_exptl_crystal_size_max 0.35
_exptl_crystal_size_mid 0.19
_exptl_crystal_size_min 0.09
_refine_diff_density_max 1.231
_refine_diff_density_min -1.223
_refine_diff_density_rms 0.084
_refine_ls_abs_structure_details
;
 Flack x determined using 3520 quotients [(I+)-(I-)]/[(I+)+(I-)]
 (Parsons, Flack and Wagner, Acta Cryst. B69 (2013) 249-259).
;
_refine_ls_abs_structure_Flack 0.013(6)
_refine_ls_extinction_method none
_refine_ls_goodness_of_fit_ref 1.007
_refine_ls_hydrogen_treatment constr
_refine_ls_matrix_type full
_refine_ls_number_parameters 642
_refine_ls_number_reflns 9946
_refine_ls_number_restraints 206
_refine_ls_restrained_S_all 1.002
_refine_ls_R_factor_all 0.0445
_refine_ls_R_factor_gt 0.0353
_refine_ls_shift/su_max 0.001
_refine_ls_shift/su_mean 0.000
_refine_ls_structure_factor_coef Fsqd
_refine_ls_weighting_details 'w=1/[\s^2^(Fo^2^)+(0.0359P)^2^+2.1103P] where P=(Fo^2^+2Fc^2^)/3'
_refine_ls_weighting_scheme calc
_refine_ls_wR_factor_gt 0.0770
_refine_ls_wR_factor_ref 0.0812
_reflns_Friedel_coverage 0.811
_reflns_Friedel_fraction_full 0.999
_reflns_Friedel_fraction_max 0.991
_reflns_number_gt 8818
_reflns_number_total 9946
_reflns_threshold_expression 'I > 2\s(I)'
_cod_data_source_file c6dt01780k1.cif
_cod_data_source_block 3
_cod_depositor_comments 'Adding full bibliography for 7039536--7039537.cif.'
_cod_database_code 7039536
_shelx_shelxl_version_number 2014/7
_shelx_space_group_comment
;
The symmetry employed for this shelxl refinement is uniquely defined
by the following loop, which should always be used as a source of
symmetry information in preference to the above space-group names.
They are only intended as comments.
;

loop_
_space_group_symop_operation_xyz
'x, y, z'
'-x+1/2, -y, z+1/2'
'x+1/2, -y+1/2, -z'
'-x, y+1/2, -z+1/2'

loop_
_atom_site_label
_atom_site_type_symbol
_atom_site_fract_x
_atom_site_fract_y
_atom_site_fract_z
_atom_site_U_iso_or_equiv
_atom_site_adp_type
_atom_site_occupancy
_atom_site_site_symmetry_order
_atom_site_calc_flag
_atom_site_refinement_flags_posn
_atom_site_refinement_flags_adp
_atom_site_refinement_flags_occupancy
_atom_site_disorder_assembly
_atom_site_disorder_group
W W 0.00779(2) 0.57409(2) 0.25636(2) 0.03131(9) Uani 1 1 d . . . . .
O1 O -0.0053(3) 0.4671(2) 0.25668(19) 0.0402(9) Uani 1 1 d . . . . .
N N 0.0153(3) 0.7267(3) 0.2525(2) 0.0293(10) Uani 1 1 d D . . . .
C82 C -0.2887(5) 0.5453(5) 0.2213(4) 0.051(2) Uani 1 1 d . . . . .
C92 C -0.3623(6) 0.8592(6) 0.2085(4) 0.054(2) Uani 1 1 d . . . . .
C83 C 0.1327(5) 0.5140(5) 0.0581(4) 0.0470(19) Uani 1 1 d . . . . .
C132 C -0.3192(7) 0.9443(6) 0.1918(6) 0.091(4) Uani 1 1 d . . . . .
H13A H -0.3643 0.9860 0.1850 0.137 Uiso 1 1 calc R U . . .
H13B H -0.2846 0.9389 0.1518 0.137 Uiso 1 1 calc R U . . .
H13C H -0.2819 0.9613 0.2283 0.137 Uiso 1 1 calc R U . . .
C122 C -0.3894(6) 0.5384(7) 0.2152(8) 0.119(5) Uani 1 1 d . . . . .
H12A H -0.4168 0.5715 0.2497 0.178 Uiso 1 1 calc R U . . .
H12B H -0.4068 0.4805 0.2199 0.178 Uiso 1 1 calc R U . . .
H12C H -0.4076 0.5589 0.1721 0.178 Uiso 1 1 calc R U . . .
C103 C 0.1563(6) 0.4516(5) 0.1128(4) 0.062(2) Uani 1 1 d . . . . .
H10A H 0.2176 0.4575 0.1241 0.093 Uiso 1 1 calc R U . . .
H10B H 0.1454 0.3953 0.0972 0.093 Uiso 1 1 calc R U . . .
H10C H 0.1209 0.4625 0.1517 0.093 Uiso 1 1 calc R U . . .
C152 C -0.4246(7) 0.8405(7) 0.1519(6) 0.088(3) Uani 1 1 d . . . . .
H15A H -0.4556 0.7889 0.1610 0.133 Uiso 1 1 calc R U . . .
H15B H -0.3918 0.8346 0.1110 0.133 Uiso 1 1 calc R U . . .
H15C H -0.4662 0.8858 0.1475 0.133 Uiso 1 1 calc R U . . .
C123 C 0.1868(6) 0.4904(5) -0.0037(4) 0.066(3) Uani 1 1 d . . . . .
H12D H 0.1738 0.5289 -0.0394 0.099 Uiso 1 1 calc R U . . .
H12E H 0.1720 0.4341 -0.0174 0.099 Uiso 1 1 calc R U . . .
H12F H 0.2485 0.4932 0.0069 0.099 Uiso 1 1 calc R U . . .
O2 O 0.1268(4) 0.5840(4) 0.2836(4) 0.081(2) Uani 1 1 d . . . . .
H2 H 0.1592 0.5764 0.2513 0.121 Uiso 1 1 calc R U . . .
C102 C -0.2599(7) 0.5017(5) 0.2876(5) 0.076(3) Uani 1 1 d . . . . .
H10D H -0.1969 0.5048 0.2920 0.114 Uiso 1 1 calc R U . . .
H10E H -0.2779 0.4437 0.2869 0.114 Uiso 1 1 calc R U . . .
H10F H -0.2871 0.5298 0.3249 0.114 Uiso 1 1 calc R U . . .
C112 C -0.2487(7) 0.4979(6) 0.1633(4) 0.074(3) Uani 1 1 d . . . . .
H11A H -0.2653 0.5247 0.1221 0.110 Uiso 1 1 calc R U . . .
H11B H -0.2698 0.4409 0.1635 0.110 Uiso 1 1 calc R U . . .
H11C H -0.1856 0.4980 0.1675 0.110 Uiso 1 1 calc R U . . .
C142 C -0.4047(8) 0.8699(9) 0.2747(6) 0.124(5) Uani 1 1 d . . . . .
H14A H -0.4474 0.8259 0.2813 0.186 Uiso 1 1 calc R U . . .
H14B H -0.4337 0.9237 0.2765 0.186 Uiso 1 1 calc R U . . .
H14C H -0.3607 0.8670 0.3092 0.186 Uiso 1 1 calc R U . . .
C113 C 0.0350(7) 0.5062(7) 0.0384(5) 0.079(3) Uani 1 1 d . . . . .
H11D H -0.0012 0.5145 0.0773 0.119 Uiso 1 1 calc R U . . .
H11E H 0.0242 0.4512 0.0202 0.119 Uiso 1 1 calc R U . . .
H11F H 0.0210 0.5482 0.0054 0.119 Uiso 1 1 calc R U . . .
C1S C 0.3484(13) 0.6332(11) 0.2067(10) 0.073(6) Uani 0.5 1 d D . P . .
H1S1 H 0.3061 0.6016 0.2323 0.109 Uiso 0.5 1 calc R U P . .
H1S2 H 0.4039 0.6040 0.2066 0.109 Uiso 0.5 1 calc R U P . .
H1S3 H 0.3276 0.6392 0.1615 0.109 Uiso 0.5 1 calc R U P . .
N2S N 0.2568(16) 0.6609(15) 0.3685(12) 0.117(8) Uani 0.5 1 d D . P . .
C4S C 0.3132(17) 0.7034(18) 0.3845(13) 0.109(10) Uani 0.5 1 d D . P . .
C3S C 0.386(2) 0.754(2) 0.4126(16) 0.160(14) Uani 0.5 1 d D . P . .
H3S1 H 0.3724 0.7689 0.4581 0.239 Uiso 0.5 1 calc R U P . .
H3S2 H 0.3931 0.8046 0.3866 0.239 Uiso 0.5 1 calc R U P . .
H3S3 H 0.4396 0.7220 0.4113 0.239 Uiso 0.5 1 calc R U P . .
C2S C 0.3594(17) 0.7131(17) 0.2354(12) 0.110(9) Uani 0.5 1 d D . P . .
N1S N 0.3627(18) 0.7767(16) 0.2622(17) 0.184(15) Uani 0.5 1 d D . P . .
O11A O 0.0132(13) 0.5939(13) 0.3483(11) 0.0326(18) Uani 0.326(5) 1 d . . P A 1
C71A C 0.0888(19) 0.7536(17) 0.2962(10) 0.054(7) Uani 0.326(5) 1 d D U P A 1
H71A H 0.0889 0.8147 0.2974 0.065 Uiso 0.326(5) 1 calc R U P A 1
H71B H 0.1435 0.7361 0.2751 0.065 Uiso 0.326(5) 1 calc R U P A 1
C11A C 0.0551(12) 0.6447(10) 0.3886(7) 0.034(6) Uiso 0.326(5) 1 d G U P A 1
C21A C 0.0654(13) 0.6180(9) 0.4544(8) 0.033(9) Uiso 0.326(5) 1 d DG U P A 1
C31A C 0.1106(12) 0.6682(12) 0.5000(6) 0.028(8) Uiso 0.326(5) 1 d G U P A 1
H31A H 0.1176 0.6503 0.5441 0.033 Uiso 0.326(5) 1 calc R U P A 1
C41A C 0.1454(12) 0.7452(11) 0.4798(7) 0.036(7) Uiso 0.326(5) 1 d G U P A 1
C51A C 0.1350(13) 0.7720(9) 0.4140(8) 0.062(8) Uiso 0.326(5) 1 d G U P A 1
H51A H 0.1583 0.8235 0.4005 0.074 Uiso 0.326(5) 1 calc R U P A 1
C61A C 0.0899(13) 0.7217(11) 0.3684(6) 0.044(6) Uiso 0.326(5) 1 d DG U P A 1
C91C C 0.2107(19) 0.7957(16) 0.5209(11) 0.048(6) Uani 0.326(5) 1 d D U P A 1
C13C C 0.3013(19) 0.7822(19) 0.4936(15) 0.073(3) Uani 0.326(5) 1 d D . P A 1
H13D H 0.3170 0.7238 0.4980 0.109 Uiso 0.326(5) 1 calc R U P A 1
H13E H 0.3426 0.8162 0.5181 0.109 Uiso 0.326(5) 1 calc R U P A 1
H13F H 0.3025 0.7979 0.4472 0.109 Uiso 0.326(5) 1 calc R U P A 1
C14C C 0.186(4) 0.888(2) 0.512(4) 0.047(7) Uani 0.326(5) 1 d D . P A 1
H14X H 0.2313 0.9231 0.5303 0.070 Uiso 0.326(5) 1 calc R U P A 1
H14Y H 0.1310 0.8991 0.5338 0.070 Uiso 0.326(5) 1 calc R U P A 1
H14Z H 0.1800 0.9000 0.4646 0.070 Uiso 0.326(5) 1 calc R U P A 1
C15C C 0.199(3) 0.770(2) 0.5938(13) 0.073(3) Uani 0.326(5) 1 d D . P A 1
H15D H 0.2158 0.7116 0.5990 0.109 Uiso 0.326(5) 1 calc R U P A 1
H15E H 0.1379 0.7761 0.6063 0.109 Uiso 0.326(5) 1 calc R U P A 1
H15F H 0.2349 0.8044 0.6219 0.109 Uiso 0.326(5) 1 calc R U P A 1
C12D C 0.031(3) 0.498(3) 0.5450(19) 0.056(2) Uani 0.326(5) 1 d D . P A 1
H12G H 0.0018 0.5358 0.5754 0.083 Uiso 0.326(5) 1 calc R U P A 1
H12H H 0.0038 0.4434 0.5475 0.083 Uiso 0.326(5) 1 calc R U P A 1
H12I H 0.0921 0.4934 0.5570 0.083 Uiso 0.326(5) 1 calc R U P A 1
C11D C -0.077(2) 0.5464(17) 0.4780(16) 0.056(2) Uani 0.326(5) 1 d D . P A 1
H11G H -0.0984 0.5689 0.4364 0.083 Uiso 0.326(5) 1 calc R U P A 1
H11H H -0.1061 0.4937 0.4870 0.083 Uiso 0.326(5) 1 calc R U P A 1
H11I H -0.0897 0.5854 0.5135 0.083 Uiso 0.326(5) 1 calc R U P A 1
C10D C 0.072(3) 0.467(3) 0.430(2) 0.056(2) Uani 0.326(5) 1 d D . P A 1
H10G H 0.0694 0.4847 0.3836 0.083 Uiso 0.326(5) 1 calc R U P A 1
H10H H 0.1321 0.4632 0.4436 0.083 Uiso 0.326(5) 1 calc R U P A 1
H10I H 0.0437 0.4132 0.4341 0.083 Uiso 0.326(5) 1 calc R U P A 1
C81D C 0.023(2) 0.532(2) 0.473(2) 0.041(12) Uani 0.326(5) 1 d D U P A 1
C81 C 0.0118(16) 0.5253(12) 0.4789(14) 0.048(6) Uani 0.674(5) 1 d D U P A 2
C101 C 0.0524(13) 0.4576(13) 0.4342(11) 0.056(2) Uani 0.674(5) 1 d . . P A 2
H10J H 0.1156 0.4620 0.4357 0.083 Uiso 0.674(5) 1 calc R U P A 2
H10K H 0.0347 0.4029 0.4499 0.083 Uiso 0.674(5) 1 calc R U P A 2
H10L H 0.0325 0.4653 0.3890 0.083 Uiso 0.674(5) 1 calc R U P A 2
C111 C -0.0850(10) 0.5091(8) 0.4705(7) 0.056(2) Uani 0.674(5) 1 d . . P A 2
H11J H -0.1178 0.5488 0.4969 0.083 Uiso 0.674(5) 1 calc R U P A 2
H11K H -0.1007 0.5152 0.4242 0.083 Uiso 0.674(5) 1 calc R U P A 2
H11L H -0.0984 0.4528 0.4850 0.083 Uiso 0.674(5) 1 calc R U P A 2
C121 C 0.0461(14) 0.5132(12) 0.5517(10) 0.056(2) Uani 0.674(5) 1 d . . P A 2
H12J H 0.1083 0.5246 0.5532 0.083 Uiso 0.674(5) 1 calc R U P A 2
H12K H 0.0157 0.5513 0.5811 0.083 Uiso 0.674(5) 1 calc R U P A 2
H12L H 0.0355 0.4562 0.5658 0.083 Uiso 0.674(5) 1 calc R U P A 2
O11 O -0.0299(5) 0.6005(5) 0.3462(5) 0.0326(18) Uani 0.674(5) 1 d . . P A 2
C11 C 0.0135(7) 0.6486(6) 0.3942(4) 0.029(2) Uani 0.674(5) 1 d . U P A 2
C21 C 0.0369(10) 0.6150(7) 0.4564(5) 0.032(3) Uani 0.674(5) 1 d D U P A 2
C31 C 0.0801(11) 0.6683(8) 0.4984(6) 0.042(3) Uani 0.674(5) 1 d . U P A 2
H31 H 0.0954 0.6476 0.5404 0.051 Uiso 0.674(5) 1 calc R U P A 2
C41 C 0.1034(9) 0.7518(7) 0.4839(5) 0.041(3) Uani 0.674(5) 1 d . U P A 2
C51 C 0.0792(8) 0.7820(6) 0.4216(5) 0.038(3) Uani 0.674(5) 1 d . U P A 2
H51 H 0.0944 0.8366 0.4092 0.046 Uiso 0.674(5) 1 calc R U P A 2
C61 C 0.0322(7) 0.7312(6) 0.3776(4) 0.029(2) Uani 0.674(5) 1 d . U P A 2
C71 C -0.0073(9) 0.7694(5) 0.3150(4) 0.033(2) Uani 0.674(5) 1 d . U P A 2
H71C H -0.0711 0.7695 0.3196 0.040 Uiso 0.674(5) 1 calc R U P A 2
H71D H 0.0117 0.8276 0.3118 0.040 Uiso 0.674(5) 1 calc R U P A 2
C131 C 0.2273(12) 0.7619(11) 0.5706(8) 0.073(3) Uani 0.674(5) 1 d . . P A 2
H13X H 0.2733 0.7531 0.5383 0.109 Uiso 0.674(5) 1 calc R U P A 2
H13Y H 0.2078 0.7084 0.5876 0.109 Uiso 0.674(5) 1 calc R U P A 2
H13Z H 0.2495 0.7955 0.6069 0.109 Uiso 0.674(5) 1 calc R U P A 2
C151 C 0.183(3) 0.8923(17) 0.512(2) 0.073(3) Uani 0.674(5) 1 d . . P A 2
H15G H 0.2042 0.9257 0.5483 0.109 Uiso 0.674(5) 1 calc R U P A 2
H15H H 0.1352 0.9210 0.4899 0.109 Uiso 0.674(5) 1 calc R U P A 2
H15I H 0.2301 0.8836 0.4801 0.109 Uiso 0.674(5) 1 calc R U P A 2
C141 C 0.0821(11) 0.8289(8) 0.5927(7) 0.073(3) Uani 0.674(5) 1 d . . P A 2
H14G H 0.1066 0.8702 0.6226 0.109 Uiso 0.674(5) 1 calc R U P A 2
H14H H 0.0672 0.7790 0.6174 0.109 Uiso 0.674(5) 1 calc R U P A 2
H14I H 0.0300 0.8514 0.5720 0.109 Uiso 0.674(5) 1 calc R U P A 2
C91 C 0.1508(11) 0.8067(9) 0.5379(7) 0.059(4) Uani 0.674(5) 1 d . U P A 2
O13 O 0.0617(5) 0.5899(5) 0.1719(4) 0.0373(19) Uani 0.674(5) 1 d . . P A 3
C13 C 0.1213(7) 0.6385(6) 0.1400(5) 0.028(2) Uani 0.674(5) 1 d . U P A 3
C23 C 0.1601(11) 0.6056(7) 0.0827(6) 0.034(3) Uani 0.674(5) 1 d . U P A 3
C33 C 0.2191(14) 0.6582(9) 0.0502(7) 0.039(4) Uani 0.674(5) 1 d . U P A 3
H33 H 0.2473 0.6373 0.0124 0.047 Uiso 0.674(5) 1 calc R U P A 3
C43 C 0.2394(9) 0.7408(7) 0.0700(5) 0.030(2) Uani 0.674(5) 1 d . U P A 3
C53 C 0.1994(7) 0.7692(6) 0.1278(5) 0.032(2) Uani 0.674(5) 1 d . U P A 3
H53 H 0.2113 0.8236 0.1427 0.039 Uiso 0.674(5) 1 calc R U P A 3
C63 C 0.1417(6) 0.7187(6) 0.1644(5) 0.031(2) Uani 0.674(5) 1 d . U P A 3
C73 C 0.1063(7) 0.7546(6) 0.2316(5) 0.031(2) Uani 0.674(5) 1 d . U P A 3
H73A H 0.1473 0.7391 0.2668 0.038 Uiso 0.674(5) 1 calc R U P A 3
H73B H 0.1064 0.8156 0.2286 0.038 Uiso 0.674(5) 1 calc R U P A 3
C93 C 0.3043(16) 0.7930(14) 0.0301(11) 0.040(4) Uani 0.674(5) 1 d . U P A 3
C143 C 0.3941(12) 0.7491(11) 0.0372(8) 0.079(3) Uani 0.674(5) 1 d . . P A 3
H14J H 0.4057 0.7383 0.0837 0.118 Uiso 0.674(5) 1 calc R U P A 3
H14K H 0.4395 0.7849 0.0194 0.118 Uiso 0.674(5) 1 calc R U P A 3
H14L H 0.3933 0.6968 0.0131 0.118 Uiso 0.674(5) 1 calc R U P A 3
C133 C 0.309(2) 0.8818(15) 0.0556(11) 0.079(3) Uani 0.674(5) 1 d . . P A 3
H13G H 0.2512 0.9059 0.0566 0.118 Uiso 0.674(5) 1 calc R U P A 3
H13H H 0.3464 0.9146 0.0266 0.118 Uiso 0.674(5) 1 calc R U P A 3
H13I H 0.3336 0.8818 0.1000 0.118 Uiso 0.674(5) 1 calc R U P A 3
C153 C 0.2771(12) 0.7953(10) -0.0440(8) 0.079(3) Uani 0.674(5) 1 d . . P A 3
H15J H 0.2737 0.7388 -0.0610 0.118 Uiso 0.674(5) 1 calc R U P A 3
H15K H 0.2206 0.8221 -0.0482 0.118 Uiso 0.674(5) 1 calc R U P A 3
H15L H 0.3202 0.8265 -0.0691 0.118 Uiso 0.674(5) 1 calc R U P A 3
O13A O 0.0171(13) 0.5924(13) 0.1618(10) 0.0373(19) Uani 0.326(5) 1 d . . P A 4
C13A C 0.0803(11) 0.6376(9) 0.1256(9) 0.034(6) Uiso 0.326(5) 1 d G U P A 4
C23A C 0.1354(13) 0.6030(9) 0.0771(11) 0.027(9) Uiso 0.326(5) 1 d G U P A 4
C33A C 0.1995(13) 0.6527(13) 0.0467(11) 0.033(11) Uiso 0.326(5) 1 d G U P A 4
H33A H 0.2364 0.6296 0.0143 0.040 Uiso 0.326(5) 1 calc R U P A 4
C43A C 0.2084(11) 0.7369(12) 0.0647(10) 0.036(9) Uiso 0.326(5) 1 d DG U P A 4
C53A C 0.1533(11) 0.7715(8) 0.1131(8) 0.033(5) Uiso 0.326(5) 1 d G U P A 4
H53A H 0.1593 0.8278 0.1252 0.040 Uiso 0.326(5) 1 calc R U P A 4
C63A C 0.0893(11) 0.7218(9) 0.1436(8) 0.037(5) Uiso 0.326(5) 1 d DG U P A 4
C73A C 0.0199(15) 0.7635(15) 0.1848(9) 0.036(6) Uani 0.326(5) 1 d D U P A 4
H73C H 0.0328 0.8233 0.1882 0.043 Uiso 0.326(5) 1 calc R U P A 4
H73D H -0.0368 0.7574 0.1629 0.043 Uiso 0.326(5) 1 calc R U P A 4
C93B C 0.282(2) 0.792(3) 0.033(2) 0.049(14) Uani 0.326(5) 1 d D U P A 4
C14B C 0.370(2) 0.752(2) 0.0079(17) 0.079(3) Uani 0.326(5) 1 d D . P A 4
H14M H 0.3596 0.6948 -0.0057 0.118 Uiso 0.326(5) 1 calc R U P A 4
H14N H 0.4125 0.7526 0.0437 0.118 Uiso 0.326(5) 1 calc R U P A 4
H14O H 0.3926 0.7836 -0.0294 0.118 Uiso 0.326(5) 1 calc R U P A 4
C13B C 0.247(2) 0.830(2) -0.0334(17) 0.079(3) Uani 0.326(5) 1 d D . P A 4
H13J H 0.2247 0.7861 -0.0614 0.118 Uiso 0.326(5) 1 calc R U P A 4
H13K H 0.2008 0.8697 -0.0237 0.118 Uiso 0.326(5) 1 calc R U P A 4
H13L H 0.2944 0.8588 -0.0561 0.118 Uiso 0.326(5) 1 calc R U P A 4
C15B C 0.314(5) 0.874(3) 0.068(2) 0.079(3) Uani 0.326(5) 1 d D . P A 4
H15M H 0.3472 0.9071 0.0372 0.118 Uiso 0.326(5) 1 calc R U P A 4
H15N H 0.3498 0.8589 0.1057 0.118 Uiso 0.326(5) 1 calc R U P A 4
H15O H 0.2633 0.9052 0.0831 0.118 Uiso 0.326(5) 1 calc R U P A 4
O12A O -0.119(2) 0.5976(17) 0.2491(11) 0.031(2) Uani 0.326(5) 1 d . . P A 5
C12A C -0.1777(11) 0.6579(7) 0.2437(10) 0.029(7) Uiso 0.326(5) 1 d G U P A 5
C22A C -0.2634(12) 0.6371(9) 0.2250(14) 0.019(11) Uiso 0.326(5) 1 d G U P A 5
C32A C -0.3258(9) 0.7003(12) 0.2156(14) 0.015(6) Uiso 0.326(5) 1 d G U P A 5
H32A H -0.3831 0.6864 0.2031 0.018 Uiso 0.326(5) 1 calc R U P A 5
C42A C -0.3025(8) 0.7843(10) 0.2248(10) 0.024(8) Uiso 0.326(5) 1 d G U P A 5
C52A C -0.2168(9) 0.8051(7) 0.2435(9) 0.040(5) Uiso 0.326(5) 1 d G U P A 5
H52A H -0.2013 0.8613 0.2497 0.048 Uiso 0.326(5) 1 calc R U P A 5
C62A C -0.1545(7) 0.7419(8) 0.2529(8) 0.029(4) Uiso 0.326(5) 1 d DG U P A 5
C72A C -0.0682(11) 0.7612(12) 0.2894(9) 0.022(4) Uani 0.326(5) 1 d D U P A 5
H72A H -0.0707 0.7367 0.3339 0.026 Uiso 0.326(5) 1 calc R U P A 5
H72B H -0.0626 0.8218 0.2944 0.026 Uiso 0.326(5) 1 calc R U P A 5
O12 O -0.1049(8) 0.5983(7) 0.2245(4) 0.031(2) Uani 0.674(5) 1 d . . P A 6
C12 C -0.1687(7) 0.6601(6) 0.2197(6) 0.030(3) Uani 0.674(5) 1 d . U P A 6
C22 C -0.2564(13) 0.6391(9) 0.2199(10) 0.042(7) Uani 0.674(5) 1 d . U P A 6
C32 C -0.3118(12) 0.7091(14) 0.2165(10) 0.064(7) Uani 0.674(5) 1 d . U P A 6
H32 H -0.3720 0.6981 0.2191 0.077 Uiso 0.674(5) 1 calc R U P A 6
C42 C -0.2883(9) 0.7928(9) 0.2097(6) 0.037(3) Uani 0.674(5) 1 d . U P A 6
C52 C -0.2014(7) 0.8069(6) 0.2068(5) 0.035(2) Uani 0.674(5) 1 d . U P A 6
H52 H -0.1818 0.8622 0.2030 0.042 Uiso 0.674(5) 1 calc R U P A 6
C62 C -0.1393(7) 0.7432(6) 0.2090(5) 0.030(2) Uani 0.674(5) 1 d . U P A 6
C72 C -0.0414(8) 0.7612(7) 0.1983(5) 0.031(3) Uani 0.674(5) 1 d . U P A 6
H72C H -0.0231 0.7371 0.1559 0.037 Uiso 0.674(5) 1 calc R U P A 6
H72D H -0.0327 0.8217 0.1957 0.037 Uiso 0.674(5) 1 calc R U P A 6

loop_
_atom_site_aniso_label
_atom_site_aniso_U_11
_atom_site_aniso_U_22
_atom_site_aniso_U_33
_atom_site_aniso_U_23
_atom_site_aniso_U_13
_atom_site_aniso_U_12
W 0.04096(14) 0.01809(12) 0.03489(13) 0.00017(10) 0.00211(13) 0.00040(12)
O1 0.057(3) 0.0217(19) 0.042(2) -0.0035(16) 0.001(3) 0.0002(19)
N 0.037(2) 0.021(2) 0.029(2) 0.001(2) 0.000(3) 0.0086(19)
C82 0.043(4) 0.048(5) 0.061(5) 0.000(4) 0.003(4) -0.012(4)
C92 0.054(5) 0.056(5) 0.051(5) -0.006(4) -0.012(4) 0.020(4)
C83 0.056(5) 0.037(4) 0.048(5) -0.012(3) 0.007(4) 0.002(4)
C132 0.088(8) 0.064(7) 0.121(9) 0.006(6) -0.036(7) 0.039(6)
C122 0.055(6) 0.066(7) 0.236(17) 0.016(9) -0.016(8) -0.024(5)
C103 0.093(7) 0.033(5) 0.060(5) -0.004(4) 0.012(5) 0.007(4)
C152 0.076(7) 0.083(7) 0.107(9) 0.001(6) -0.040(6) 0.021(6)
C123 0.082(7) 0.052(6) 0.064(6) -0.030(4) 0.015(5) -0.005(5)
O2 0.040(3) 0.030(3) 0.172(7) 0.012(4) -0.012(4) 0.003(3)
C102 0.095(8) 0.052(6) 0.081(7) 0.023(5) 0.029(6) -0.003(5)
C112 0.103(8) 0.056(6) 0.061(6) -0.018(5) -0.014(6) -0.017(5)
C142 0.122(10) 0.161(12) 0.090(8) 0.028(9) 0.035(8) 0.101(9)
C113 0.061(7) 0.099(9) 0.077(7) -0.021(6) 0.000(5) -0.003(6)
C1S 0.070(13) 0.055(12) 0.094(16) 0.041(11) 0.006(11) 0.012(10)
N2S 0.113(19) 0.14(2) 0.105(17) 0.015(15) -0.043(15) -0.003(15)
C4S 0.095(19) 0.15(3) 0.087(18) 0.043(18) -0.016(15) -0.021(19)
C3S 0.15(3) 0.17(3) 0.16(3) -0.05(3) 0.02(2) -0.07(3)
C2S 0.102(18) 0.17(3) 0.059(14) 0.007(18) -0.024(14) -0.02(2)
N1S 0.17(2) 0.13(2) 0.25(4) -0.08(2) -0.14(3) 0.014(18)
O11A 0.037(5) 0.027(3) 0.034(2) 0.008(2) -0.009(5) -0.001(5)
C71A 0.064(17) 0.050(15) 0.049(16) -0.013(12) 0.008(13) -0.019(13)
C91C 0.074(19) 0.042(15) 0.028(12) 0.002(11) -0.009(13) -0.004(15)
C13C 0.095(9) 0.057(6) 0.066(7) -0.011(5) -0.020(6) -0.003(5)
C14C 0.044(17) 0.015(13) 0.08(2) 0.000(13) -0.010(15) 0.003(11)
C15C 0.095(9) 0.057(6) 0.066(7) -0.011(5) -0.020(6) -0.003(5)
C12D 0.072(6) 0.038(5) 0.056(4) 0.012(3) -0.012(3) -0.020(4)
C11D 0.072(6) 0.038(5) 0.056(4) 0.012(3) -0.012(3) -0.020(4)
C10D 0.072(6) 0.038(5) 0.056(4) 0.012(3) -0.012(3) -0.020(4)
C81D 0.025(17) 0.07(3) 0.030(17) 0.014(17) 0.011(13) -0.010(16)
C81 0.049(12) 0.044(10) 0.052(11) 0.025(8) 0.002(9) -0.001(9)
C101 0.072(6) 0.038(5) 0.056(4) 0.012(3) -0.012(3) -0.020(4)
C111 0.072(6) 0.038(5) 0.056(4) 0.012(3) -0.012(3) -0.020(4)
C121 0.072(6) 0.038(5) 0.056(4) 0.012(3) -0.012(3) -0.020(4)
O11 0.037(5) 0.027(3) 0.034(2) 0.008(2) -0.009(5) -0.001(5)
C11 0.028(6) 0.029(5) 0.032(5) -0.004(4) 0.004(4) 0.001(5)
C21 0.029(7) 0.033(7) 0.036(6) 0.007(4) 0.006(4) 0.000(5)
C31 0.048(9) 0.049(8) 0.030(6) 0.017(5) -0.002(5) 0.009(6)
C41 0.052(8) 0.031(6) 0.039(6) -0.003(4) -0.006(5) 0.008(5)
C51 0.066(8) 0.020(5) 0.029(5) 0.001(4) -0.008(5) 0.000(5)
C61 0.037(6) 0.027(5) 0.024(4) -0.001(4) 0.002(4) 0.005(4)
C71 0.041(7) 0.021(4) 0.039(5) -0.006(3) -0.020(6) 0.002(6)
C131 0.095(9) 0.057(6) 0.066(7) -0.011(5) -0.020(6) -0.003(5)
C151 0.095(9) 0.057(6) 0.066(7) -0.011(5) -0.020(6) -0.003(5)
C141 0.095(9) 0.057(6) 0.066(7) -0.011(5) -0.020(6) -0.003(5)
C91 0.085(11) 0.045(8) 0.046(8) 0.003(6) -0.018(8) 0.003(8)
O13 0.042(5) 0.022(3) 0.048(4) -0.009(3) 0.008(5) -0.003(5)
C13 0.030(6) 0.023(5) 0.032(5) -0.001(4) 0.001(5) -0.007(4)
C23 0.036(8) 0.032(7) 0.034(7) -0.005(4) -0.006(6) 0.006(5)
C33 0.051(8) 0.031(7) 0.035(8) -0.016(5) -0.002(6) 0.010(6)
C43 0.030(7) 0.024(6) 0.035(6) 0.002(4) -0.002(5) -0.001(5)
C53 0.038(6) 0.023(5) 0.037(5) -0.002(4) 0.001(5) 0.001(4)
C63 0.027(5) 0.038(6) 0.029(5) -0.002(4) -0.002(4) 0.000(4)
C73 0.036(5) 0.024(5) 0.034(6) 0.003(4) 0.004(4) -0.008(4)
C93 0.045(9) 0.036(10) 0.038(9) -0.006(7) 0.010(7) 0.002(7)
C143 0.106(7) 0.057(5) 0.073(7) 0.006(5) 0.016(5) -0.002(5)
C133 0.106(7) 0.057(5) 0.073(7) 0.006(5) 0.016(5) -0.002(5)
C153 0.106(7) 0.057(5) 0.073(7) 0.006(5) 0.016(5) -0.002(5)
O13A 0.042(5) 0.022(3) 0.048(4) -0.009(3) 0.008(5) -0.003(5)
C73A 0.038(15) 0.043(13) 0.028(11) 0.009(9) 0.002(10) -0.011(11)
C93B 0.05(3) 0.05(2) 0.05(2) -0.014(17) 0.014(16) -0.019(18)
C14B 0.106(7) 0.057(5) 0.073(7) 0.006(5) 0.016(5) -0.002(5)
C13B 0.106(7) 0.057(5) 0.073(7) 0.006(5) 0.016(5) -0.002(5)
C15B 0.106(7) 0.057(5) 0.073(7) 0.006(5) 0.016(5) -0.002(5)
O12A 0.037(5) 0.018(2) 0.039(7) 0.000(5) 0.002(5) 0.000(3)
C72A 0.028(11) 0.014(9) 0.025(10) -0.005(8) 0.007(8) 0.005(8)
O12 0.037(5) 0.018(2) 0.039(7) 0.000(5) 0.002(5) 0.000(3)
C12 0.039(6) 0.033(6) 0.018(6) -0.005(4) 0.003(5) -0.004(4)
C22 0.050(10) 0.046(11) 0.030(8) 0.000(5) 0.005(5) -0.002(6)
C32 0.039(8) 0.113(16) 0.039(8) 0.008(8) -0.006(6) -0.024(9)
C42 0.047(7) 0.050(8) 0.013(5) 0.006(5) 0.007(5) 0.006(6)
C52 0.040(6) 0.035(6) 0.030(6) -0.005(4) 0.002(5) -0.001(5)
C62 0.043(6) 0.032(5) 0.015(5) 0.001(4) -0.006(4) 0.000(4)
C72 0.052(8) 0.016(5) 0.024(5) 0.007(4) -0.005(5) 0.000(5)

loop_
_atom_type_symbol
_atom_type_description
_atom_type_scat_dispersion_real
_atom_type_scat_dispersion_imag
_atom_type_scat_source
C C 0.0033 0.0016 'International Tables Vol C Tables 4.2.6.8 and 6.1.1.4'
H H 0.0000 0.0000 'International Tables Vol C Tables 4.2.6.8 and 6.1.1.4'
N N 0.0061 0.0033 'International Tables Vol C Tables 4.2.6.8 and 6.1.1.4'
O O 0.0106 0.0060 'International Tables Vol C Tables 4.2.6.8 and 6.1.1.4'
W W -0.8490 6.8722 'International Tables Vol C Tables 4.2.6.8 and 6.1.1.4'

loop_
_geom_angle_atom_site_label_1
_geom_angle_atom_site_label_2
_geom_angle_atom_site_label_3
_geom_angle
O1 W O12 95.7(4)
O1 W O11A 99.7(6)
O1 W O2 101.1(2)
O12 W O2 163.0(4)
O11A W O2 70.2(7)
O1 W O13 100.7(3)
O2 W O13 80.4(3)
O1 W O13A 99.4(6)
O2 W O13A 101.6(6)
O1 W O11 100.2(3)
O2 W O11 89.8(4)
O1 W O12A 94.3(8)
O2 W O12A 160.0(8)
O1 W N 175.69(18)
O12 W N 80.0(4)
O11A W N 82.0(6)
O2 W N 83.2(2)
O13 W N 79.5(3)
O13A W N 79.3(6)
O11 W N 80.0(3)
O12A W N 81.6(8)
C71 N W 115.1(4)
C73A N W 115.3(10)
C71A N W 107.7(11)
C72 N W 111.3(5)
C73 N W 110.2(4)
C72A N W 107.2(8)
C112 C82 C22A 114.7(12)
C112 C82 C122 107.6(9)
C22A C82 C122 109.0(10)
C112 C82 C102 108.7(7)
C22A C82 C102 108.4(12)
C122 C82 C102 108.4(8)
C112 C82 C22 109.5(10)
C122 C82 C22 112.1(10)
C102 C82 C22 110.4(9)
C142 C92 C152 114.9(9)
C142 C92 C42A 98.9(10)
C152 C92 C42A 112.3(10)
C142 C92 C132 106.1(9)
C152 C92 C132 106.2(8)
C42A C92 C132 118.5(9)
C142 C92 C42 112.3(8)
C152 C92 C42 109.6(8)
C132 C92 C42 107.2(9)
C23A C83 C103 115.8(11)
C23A C83 C123 115.6(10)
C103 C83 C123 107.2(7)
C23A C83 C113 99.9(11)
C103 C83 C113 111.0(8)
C123 C83 C113 106.9(7)
C103 C83 C23 108.2(7)
C123 C83 C23 109.5(8)
C113 C83 C23 113.8(9)
C92 C132 H13A 109.5
C92 C132 H13B 109.5
H13A C132 H13B 109.5
C92 C132 H13C 109.5
H13A C132 H13C 109.5
H13B C132 H13C 109.5
C82 C122 H12A 109.5
C82 C122 H12B 109.5
H12A C122 H12B 109.5
C82 C122 H12C 109.5
H12A C122 H12C 109.5
H12B C122 H12C 109.5
C83 C103 H10A 109.5
C83 C103 H10B 109.5
H10A C103 H10B 109.5
C83 C103 H10C 109.5
H10A C103 H10C 109.5
H10B C103 H10C 109.5
C92 C152 H15A 109.5
C92 C152 H15B 109.5
H15A C152 H15B 109.5
C92 C152 H15C 109.5
H15A C152 H15C 109.5
H15B C152 H15C 109.5
C83 C123 H12D 109.5
C83 C123 H12E 109.5
H12D C123 H12E 109.5
C83 C123 H12F 109.5
H12D C123 H12F 109.5
H12E C123 H12F 109.5
W O2 H2 109.5
C82 C102 H10D 109.5
C82 C102 H10E 109.5
H10D C102 H10E 109.5
C82 C102 H10F 109.5
H10D C102 H10F 109.5
H10E C102 H10F 109.5
C82 C112 H11A 109.5
C82 C112 H11B 109.5
H11A C112 H11B 109.5
C82 C112 H11C 109.5
H11A C112 H11C 109.5
H11B C112 H11C 109.5
C92 C142 H14A 109.5
C92 C142 H14B 109.5
H14A C142 H14B 109.5
C92 C142 H14C 109.5
H14A C142 H14C 109.5
H14B C142 H14C 109.5
C83 C113 H11D 109.5
C83 C113 H11E 109.5
H11D C113 H11E 109.5
C83 C113 H11F 109.5
H11D C113 H11F 109.5
H11E C113 H11F 109.5
C2S C1S H1S1 109.5
C2S C1S H1S2 109.5
H1S1 C1S H1S2 109.5
C2S C1S H1S3 109.5
H1S1 C1S H1S3 109.5
H1S2 C1S H1S3 109.5
N2S C4S C3S 174(3)
C4S C3S H3S1 109.5
C4S C3S H3S2 109.5
H3S1 C3S H3S2 109.5
C4S C3S H3S3 109.5
H3S1 C3S H3S3 109.5
H3S2 C3S H3S3 109.5
N1S C2S C1S 174(3)
C11A O11A W 137.3(17)
N C71A C61A 118.1(18)
N C71A H71A 107.8
C61A C71A H71A 107.8
N C71A H71B 107.8
C61A C71A H71B 107.8
H71A C71A H71B 107.1
O11A C11A C21A 116.8(15)
O11A C11A C61A 123.2(15)
C21A C11A C61A 120.0
C11A C21A C31A 120.0
C11A C21A C81D 117(2)
C31A C21A C81D 123(2)
C21A C31A C41A 120.0
C21A C31A H31A 120.0
C41A C31A H31A 120.0
C31A C41A C51A 120.0
C31A C41A C91C 123.8(14)
C51A C41A C91C 115.1(14)
C61A C51A C41A 120.0
C61A C51A H51A 120.0
C41A C51A H51A 120.0
C51A C61A C11A 120.0
C51A C61A C71A 115.8(14)
C11A C61A C71A 124.1(14)
C13C C91C C41A 109(2)
C13C C91C C14C 109(3)
C41A C91C C14C 106(3)
C13C C91C C15C 115(3)
C41A C91C C15C 107(2)
C14C C91C C15C 111(4)
C91C C13C H13D 109.5
C91C C13C H13E 109.5
H13D C13C H13E 109.5
C91C C13C H13F 109.5
H13D C13C H13F 109.5
H13E C13C H13F 109.5
C91C C14C H14X 109.5
C91C C14C H14Y 109.5
H14X C14C H14Y 109.5
C91C C14C H14Z 109.5
H14X C14C H14Z 109.5
H14Y C14C H14Z 109.5
C91C C15C H15D 109.5
C91C C15C H15E 109.5
H15D C15C H15E 109.5
C91C C15C H15F 109.5
H15D C15C H15F 109.5
H15E C15C H15F 109.5
C81D C12D H12G 109.5
C81D C12D H12H 109.5
H12G C12D H12H 109.5
C81D C12D H12I 109.5
H12G C12D H12I 109.5
H12H C12D H12I 109.5
C81D C11D H11G 109.5
C81D C11D H11H 109.5
H11G C11D H11H 109.5
C81D C11D H11I 109.5
H11G C11D H11I 109.5
H11H C11D H11I 109.5
C81D C10D H10G 109.5
C81D C10D H10H 109.5
H10G C10D H10H 109.5
C81D C10D H10I 109.5
H10G C10D H10I 109.5
H10H C10D H10I 109.5
C12D C81D C10D 105(3)
C12D C81D C11D 94(3)
C10D C81D C11D 127(4)
C12D C81D C21A 120(4)
C10D C81D C21A 105(3)
C11D C81D C21A 107(2)
C111 C81 C101 102.0(19)
C111 C81 C21 111.5(15)
C101 C81 C21 112.3(18)
C111 C81 C121 114.2(18)
C101 C81 C121 109.0(18)
C21 C81 C121 108(2)
C81 C101 H10J 109.5
C81 C101 H10K 109.5
H10J C101 H10K 109.5
C81 C101 H10L 109.5
H10J C101 H10L 109.5
H10K C101 H10L 109.5
C81 C111 H11J 109.5
C81 C111 H11K 109.5
H11J C111 H11K 109.5
C81 C111 H11L 109.5
H11J C111 H11L 109.5
H11K C111 H11L 109.5
C81 C121 H12J 109.5
C81 C121 H12K 109.5
H12J C121 H12K 109.5
C81 C121 H12L 109.5
H12J C121 H12L 109.5
H12K C121 H12L 109.5
C11 O11 W 128.4(7)
C61 C11 O11 116.9(8)
C61 C11 C21 121.6(9)
O11 C11 C21 121.6(9)
C31 C21 C11 115.7(10)
C31 C21 C81 120.8(14)
C11 C21 C81 123.4(15)
C21 C31 C41 125.6(10)
C21 C31 H31 117.2
C41 C31 H31 117.2
C51 C41 C31 116.5(10)
C51 C41 C91 123.3(10)
C31 C41 C91 120.1(10)
C41 C51 C61 120.3(9)
C41 C51 H51 119.8
C61 C51 H51 119.8
C11 C61 C51 120.2(8)
C11 C61 C71 119.8(8)
C51 C61 C71 119.6(8)
N C71 C61 115.3(8)
N C71 H71C 108.4
C61 C71 H71C 108.4
N C71 H71D 108.4
C61 C71 H71D 108.4
H71C C71 H71D 107.5
C91 C131 H13X 109.5
C91 C131 H13Y 109.5
H13X C131 H13Y 109.5
C91 C131 H13Z 109.5
H13X C131 H13Z 109.5
H13Y C131 H13Z 109.5
C91 C151 H15G 109.5
C91 C151 H15H 109.5
H15G C151 H15H 109.5
C91 C151 H15I 109.5
H15G C151 H15I 109.5
H15H C151 H15I 109.5
C91 C141 H14G 109.5
C91 C141 H14H 109.5
H14G C141 H14H 109.5
C91 C141 H14I 109.5
H14G C141 H14I 109.5
H14H C141 H14I 109.5
C131 C91 C151 109(2)
C131 C91 C141 108.5(12)
C151 C91 C141 104.7(18)
C131 C91 C41 112.9(12)
C151 C91 C41 114(2)
C141 C91 C41 107.7(13)
C13 O13 W 141.9(7)
O13 C13 C23 117.3(10)
O13 C13 C63 120.3(8)
C23 C13 C63 122.4(9)
C33 C23 C13 115.7(10)
C33 C23 C83 125.1(9)
C13 C23 C83 119.2(11)
C23 C33 C43 125.0(10)
C23 C33 H33 117.5
C43 C33 H33 117.5
C53 C43 C33 116.4(11)
C53 C43 C93 123.2(13)
C33 C43 C93 120.3(14)
C43 C53 C63 121.8(9)
C43 C53 H53 119.1
C63 C53 H53 119.1
C53 C63 C13 118.7(8)
C53 C63 C73 117.4(8)
C13 C63 C73 124.0(8)
N C73 C63 116.6(7)
N C73 H73A 108.1
C63 C73 H73A 108.1
N C73 H73B 108.1
C63 C73 H73B 108.1
H73A C73 H73B 107.3
C133 C93 C43 112(2)
C133 C93 C143 110(2)
C43 C93 C143 106.2(15)
C133 C93 C153 108.6(16)
C43 C93 C153 110.3(18)
C143 C93 C153 109.8(17)
C93 C143 H14J 109.5
C93 C143 H14K 109.5
H14J C143 H14K 109.5
C93 C143 H14L 109.5
H14J C143 H14L 109.5
H14K C143 H14L 109.5
C93 C133 H13G 109.5
C93 C133 H13H 109.5
H13G C133 H13H 109.5
C93 C133 H13I 109.5
H13G C133 H13I 109.5
H13H C133 H13I 109.5
C93 C153 H15J 109.5
C93 C153 H15K 109.5
H15J C153 H15K 109.5
C93 C153 H15L 109.5
H15J C153 H15L 109.5
H15K C153 H15L 109.5
C13A O13A W 129.7(14)
C23A C13A C63A 120.0
C23A C13A O13A 124.7(13)
C63A C13A O13A 115.2(13)
C33A C23A C13A 120.0
C33A C23A C83 117.0(13)
C13A C23A C83 123.0(13)
C23A C33A C43A 120.0
C23A C33A H33A 120.0
C43A C33A H33A 120.0
C33A C43A C53A 120.0
C33A C43A C93B 120(2)
C53A C43A C93B 120(2)
C43A C53A C63A 120.0
C43A C53A H53A 120.0
C63A C53A H53A 120.0
C53A C63A C13A 120.0
C53A C63A C73A 118.8(13)
C13A C63A C73A 120.1(14)
N C73A C63A 111.4(15)
N C73A H73C 109.4
C63A C73A H73C 109.4
N C73A H73D 109.4
C63A C73A H73D 109.4
H73C C73A H73D 108.0
C13B C93B C15B 100(3)
C13B C93B C43A 109(3)
C15B C93B C43A 120(4)
C13B C93B C14B 101(3)
C15B C93B C14B 103(3)
C43A C93B C14B 121(3)
C93B C14B H14M 109.5
C93B C14B H14N 109.5
H14M C14B H14N 109.5
C93B C14B H14O 109.5
H14M C14B H14O 109.5
H14N C14B H14O 109.5
C93B C13B H13J 109.5
C93B C13B H13K 109.5
H13J C13B H13K 109.5
C93B C13B H13L 109.5
H13J C13B H13L 109.5
H13K C13B H13L 109.5
C93B C15B H15M 109.5
C93B C15B H15N 109.5
H15M C15B H15N 109.5
C93B C15B H15O 109.5
H15M C15B H15O 109.5
H15N C15B H15O 109.5
C12A O12A W 144(2)
O12A C12A C22A 119.0(17)
O12A C12A C62A 121.0(17)
C22A C12A C62A 120.0
C12A C22A C32A 120.0
C12A C22A C82 118.7(12)
C32A C22A C82 121.1(12)
C42A C32A C22A 120.0
C42A C32A H32A 120.0
C22A C32A H32A 120.0
C32A C42A C52A 120.0
C32A C42A C92 124.5(11)
C52A C42A C92 115.2(11)
C62A C52A C42A 120.0
C62A C52A H52A 120.0
C42A C52A H52A 120.0
C52A C62A C12A 120.0
C52A C62A C72A 120.2(11)
C12A C62A C72A 118.2(11)
C62A C72A N 113.5(12)
C62A C72A H72A 108.9
N C72A H72A 108.9
C62A C72A H72B 108.9
N C72A H72B 108.9
H72A C72A H72B 107.7
C12 O12 W 144.3(9)
C22 C12 O12 120.4(11)
C22 C12 C62 122.3(10)
O12 C12 C62 117.1(10)
C12 C22 C32 113.0(13)
C12 C22 C82 122.2(13)
C32 C22 C82 124.7(15)
C42 C32 C22 127.9(15)
C42 C32 H32 116.0
C22 C32 H32 116.0
C52 C42 C32 114.8(11)
C52 C42 C92 127.0(12)
C32 C42 C92 118.1(14)
C42 C52 C62 123.2(10)
C42 C52 H52 118.4
C62 C52 H52 118.4
C52 C62 C12 118.3(10)
C52 C62 C72 121.4(9)
C12 C62 C72 120.3(9)
N C72 C62 113.0(8)
N C72 H72C 109.0
C62 C72 H72C 109.0
N C72 H72D 109.0
C62 C72 H72D 109.0
H72C C72 H72D 107.8

loop_
_geom_bond_atom_site_label_1
_geom_bond_atom_site_label_2
_geom_bond_distance
W O1 1.709(4)
W O12 1.862(14)
W O11A 1.86(2)
W O2 1.890(5)
W O13 1.890(9)
W O13A 1.92(2)
W O11 1.928(10)
W O12A 1.96(3)
W N 2.425(4)
N C71 1.460(10)
N C73A 1.474(18)
N C71A 1.48(3)
N C72 1.485(11)
N C73 1.507(11)
N C72A 1.563(16)
C82 C112 1.507(11)
C82 C22A 1.508(14)
C82 C122 1.535(11)
C82 C102 1.556(12)
C82 C22 1.567(16)
C92 C142 1.480(13)
C92 C152 1.502(13)
C92 C42A 1.530(15)
C92 C132 1.536(13)
C92 C42 1.539(14)
C83 C23A 1.463(14)
C83 C103 1.516(11)
C83 C123 1.528(10)
C83 C113 1.536(12)
C83 C23 1.589(14)
C132 H13A 0.9600
C132 H13B 0.9600
C132 H13C 0.9600
C122 H12A 0.9600
C122 H12B 0.9600
C122 H12C 0.9600
C103 H10A 0.9600
C103 H10B 0.9600
C103 H10C 0.9600
C152 H15A 0.9600
C152 H15B 0.9600
C152 H15C 0.9600
C123 H12D 0.9600
C123 H12E 0.9600
C123 H12F 0.9600
O2 H2 0.8200
C102 H10D 0.9600
C102 H10E 0.9600
C102 H10F 0.9600
C112 H11A 0.9600
C112 H11B 0.9600
C112 H11C 0.9600
C142 H14A 0.9600
C142 H14B 0.9600
C142 H14C 0.9600
C113 H11D 0.9600
C113 H11E 0.9600
C113 H11F 0.9600
C1S C2S 1.40(2)
C1S H1S1 0.9600
C1S H1S2 0.9600
C1S H1S3 0.9600
N2S C4S 1.13(2)
C4S C3S 1.48(2)
C3S H3S1 0.9600
C3S H3S2 0.9600
C3S H3S3 0.9600
C2S N1S 1.14(2)
O11A C11A 1.30(2)
C71A C61A 1.53(2)
C71A H71A 0.9700
C71A H71B 0.9700
C11A C21A 1.3900
C11A C61A 1.3900
C21A C31A 1.3900
C21A C81D 1.55(3)
C31A C41A 1.3900
C31A H31A 0.9300
C41A C51A 1.3900
C41A C91C 1.51(3)
C51A C61A 1.3900
C51A H51A 0.9300
C91C C13C 1.49(2)
C91C C14C 1.52(3)
C91C C15C 1.52(2)
C13C H13D 0.9600
C13C H13E 0.9600
C13C H13F 0.9600
C14C H14X 0.9600
C14C H14Y 0.9600
C14C H14Z 0.9600
C15C H15D 0.9600
C15C H15E 0.9600
C15C H15F 0.9600
C12D C81D 1.53(3)
C12D H12G 0.9600
C12D H12H 0.9600
C12D H12I 0.9600
C11D C81D 1.54(3)
C11D H11G 0.9600
C11D H11H 0.9600
C11D H11I 0.9600
C10D C81D 1.54(3)
C10D H10G 0.9600
C10D H10H 0.9600
C10D H10I 0.9600
C81 C111 1.50(2)
C81 C101 1.53(2)
C81 C21 1.540(17)
C81 C121 1.56(2)
C101 H10J 0.9600
C101 H10K 0.9600
C101 H10L 0.9600
C111 H11J 0.9600
C111 H11K 0.9600
C111 H11L 0.9600
C121 H12J 0.9600
C121 H12K 0.9600
C121 H12L 0.9600
O11 C11 1.391(13)
C11 C61 1.381(12)
C11 C21 1.395(13)
C21 C31 1.360(16)
C31 C41 1.400(15)
C31 H31 0.9300
C41 C51 1.383(14)
C41 C91 1.560(18)
C51 C61 1.388(13)
C51 H51 0.9300
C61 C71 1.514(12)
C71 H71C 0.9700
C71 H71D 0.9700
C131 C91 1.51(2)
C131 H13X 0.9600
C131 H13Y 0.9600
C131 H13Z 0.9600
C151 C91 1.54(3)
C151 H15G 0.9600
C151 H15H 0.9600
C151 H15I 0.9600
C141 C91 1.55(2)
C141 H14G 0.9600
C141 H14H 0.9600
C141 H14I 0.9600
O13 C13 1.347(13)
C13 C23 1.389(14)
C13 C63 1.397(14)
C23 C33 1.384(19)
C33 C43 1.402(16)
C33 H33 0.9300
C43 C53 1.378(14)
C43 C93 1.51(2)
C53 C63 1.394(13)
C53 H53 0.9300
C63 C73 1.553(14)
C73 H73A 0.9700
C73 H73B 0.9700
C93 C133 1.50(2)
C93 C143 1.53(3)
C93 C153 1.54(3)
C143 H14J 0.9600
C143 H14K 0.9600
C143 H14L 0.9600
C133 H13G 0.9600
C133 H13H 0.9600
C133 H13I 0.9600
C153 H15J 0.9600
C153 H15K 0.9600
C153 H15L 0.9600
O13A C13A 1.40(2)
C13A C23A 1.3900
C13A C63A 1.3900
C23A C33A 1.3900
C33A C43A 1.3900
C33A H33A 0.9300
C43A C53A 1.3900
C43A C93B 1.56(3)
C53A C63A 1.3900
C53A H53A 0.9300
C63A C73A 1.49(2)
C73A H73C 0.9700
C73A H73D 0.9700
C93B C13B 1.54(3)
C93B C15B 1.55(3)
C93B C14B 1.56(3)
C14B H14M 0.9600
C14B H14N 0.9600
C14B H14O 0.9600
C13B H13J 0.9600
C13B H13K 0.9600
C13B H13L 0.9600
C15B H15M 0.9600
C15B H15N 0.9600
C15B H15O 0.9600
O12A C12A 1.31(3)
C12A C22A 1.3900
C12A C62A 1.3900
C22A C32A 1.3900
C32A C42A 1.3900
C32A H32A 0.9300
C42A C52A 1.3900
C52A C62A 1.3900
C52A H52A 0.9300
C62A C72A 1.526(18)
C72A H72A 0.9700
C72A H72B 0.9700
O12 C12 1.380(16)
C12 C22 1.369(19)
C12 C62 1.407(14)
C22 C32 1.394(19)
C32 C42 1.38(2)
C32 H32 0.9300
C42 C52 1.336(16)
C52 C62 1.381(14)
C52 H52 0.9300
C62 C72 1.526(15)
C72 H72C 0.9700
C72 H72D 0.9700
